data_7208833
loop_
_publ_author_name
'Jones, Andrew O. F.'
'Lem\'ee-Cailleau, Marie-H\'el\`ene'
'Martins, David M. S.'
'McIntyre, Garry J.'
'Oswald, Iain D. H.'
'Pulham, Colin R.'
'Spanswick, Christopher K.'
'Thomas, Lynne H.'
'Wilson, Chick C.'

_publ_section_title
;
 Temperature dependent solid-state proton migration in dimethylurea-oxalic
 acid complexes.
;
_journal_issue 38
_journal_name_full 'Physical chemistry chemical physics : PCCP'
_journal_page_first 13273
_journal_page_last 13283
_journal_paper_doi 10.1039/c2cp41782k
_journal_volume 14
_journal_year 2012
_chemical_formula_sum 'C4 H9 N2 O3'
_chemical_formula_weight 133.13
_chemical_name_common
;
bis(N,N-Dimethylurea) oxalic acid
;
_chemical_name_systematic
;
bis(N,N-Dimethylurea) ethanedioic acid
;
_space_group_IT_number 14
_symmetry_cell_setting monoclinic
_symmetry_space_group_name_Hall '-P 2ybc'
_symmetry_space_group_name_H-M 'P 1 21/c 1'
_atom_sites_solution_hydrogens difmap
_atom_sites_solution_primary direct
_atom_sites_solution_secondary difmap
_audit_creation_method SHELXL-97
_cell_angle_alpha 90.00
_cell_angle_beta 112.474(3)
_cell_angle_gamma 90.00
_cell_formula_units_Z 4
_cell_length_a 7.8936(4)
_cell_length_b 6.4695(3)
_cell_length_c 13.8871(7)
_cell_measurement_reflns_used 4638
_cell_measurement_temperature 300
_cell_measurement_theta_max 55.12
_cell_measurement_theta_min 6.30
_cell_volume 655.32(6)
_computing_cell_refinement 'CrystalClear 1.4.0 (Rigaku, 2008)'
_computing_data_collection 'CrystalClear 1.4.0 (Rigaku, 2008)'
_computing_data_reduction 'CrystalClear 1.4.0 (Rigaku, 2008)'
_computing_molecular_graphics 'Mercury (McRae, 2006)'
_computing_publication_material 'WINGX (Farrugia, 1999)'
_computing_structure_refinement 'SHELXL-97 (Sheldrick, 2008)'
_computing_structure_solution 'SHELXS-97 (Sheldrick, 2008)'
_diffrn_ambient_temperature 300
_diffrn_measured_fraction_theta_full 0.996
_diffrn_measured_fraction_theta_max 0.996
_diffrn_measurement_device_type 'Rigaku R-AXIS RAPID IP Image Plate'
_diffrn_measurement_method 'Image plate'
_diffrn_radiation_monochromator graphite
_diffrn_radiation_source 'fine-focus sealed tube'
_diffrn_radiation_type MoK\a
_diffrn_radiation_wavelength 0.71073
_diffrn_reflns_av_R_equivalents 0.0168
_diffrn_reflns_av_sigmaI/netI 0.0132
_diffrn_reflns_limit_h_max 10
_diffrn_reflns_limit_h_min -10
_diffrn_reflns_limit_k_max 8
_diffrn_reflns_limit_k_min -8
_diffrn_reflns_limit_l_max 18
_diffrn_reflns_limit_l_min -18
_diffrn_reflns_number 8144
_diffrn_reflns_theta_full 27.46
_diffrn_reflns_theta_max 27.46
_diffrn_reflns_theta_min 3.17
_exptl_absorpt_coefficient_mu 0.115
_exptl_absorpt_correction_T_max 1.0000
_exptl_absorpt_correction_T_min 0.2644
_exptl_absorpt_correction_type multi-scan
_exptl_absorpt_process_details 'ABSCOR, Rigaku 1995'
_exptl_crystal_colour colourless
_exptl_crystal_density_diffrn 1.349
_exptl_crystal_density_method 'not measured'
_exptl_crystal_description prism
_exptl_crystal_F_000 284
_exptl_crystal_size_max 0.4
_exptl_crystal_size_mid 0.2
_exptl_crystal_size_min 0.2
_refine_diff_density_max 0.236
_refine_diff_density_min -0.173
_refine_diff_density_rms 0.043
_refine_ls_extinction_coef 0.008(6)
_refine_ls_extinction_expression Fc^*^=kFc[1+0.001xFc^2^\l^3^/sin(2\q)]^-1/4^
_refine_ls_extinction_method SHELXL
_refine_ls_goodness_of_fit_ref 1.118
_refine_ls_hydrogen_treatment mixed
_refine_ls_matrix_type full
_refine_ls_number_parameters 95
_refine_ls_number_reflns 1487
_refine_ls_number_restraints 0
_refine_ls_restrained_S_all 1.118
_refine_ls_R_factor_all 0.0684
_refine_ls_R_factor_gt 0.0521
_refine_ls_shift/su_max 0.026
_refine_ls_shift/su_mean 0.001
_refine_ls_structure_factor_coef Fsqd
_refine_ls_weighting_details 'calc w=1/[\s^2^(Fo^2^)+(0.1005P)^2^+0.0561P] where P=(Fo^2^+2Fc^2^)/3'
_refine_ls_weighting_scheme calc
_refine_ls_wR_factor_gt 0.1663
_refine_ls_wR_factor_ref 0.1795
_reflns_number_gt 1025
_reflns_number_total 1487
_reflns_threshold_expression >2\s(I)
_cod_data_source_file c2cp41782k.txt
_cod_data_source_block dmuox_300k
_cod_original_sg_symbol_H-M P21/c
_cod_database_code 7208833

loop_
_symmetry_equiv_pos_as_xyz
'x, y, z'
'-x, y+1/2, -z+1/2'
'-x, -y, -z'
'x, -y-1/2, z-1/2'

loop_
_atom_site_label
_atom_site_type_symbol
_atom_site_fract_x
_atom_site_fract_y
_atom_site_fract_z
_atom_site_U_iso_or_equiv
_atom_site_adp_type
_atom_site_occupancy
_atom_site_symmetry_multiplicity
_atom_site_calc_flag
_atom_site_refinement_flags
O1 O 0.50295(18) 0.25554(19) 0.37984(11) 0.0721(5) Uani 1 1 d .
O3 O 0.76191(16) 0.0170(2) 0.43841(12) 0.0726(5) Uani 1 1 d .
O4 O 0.9674(2) 0.2628(2) 0.49836(19) 0.1154(8) Uani 1 1 d .
N1 N 0.34960(19) 0.5545(2) 0.34051(12) 0.0618(5) Uani 1 1 d .
N2 N 0.6666(2) 0.5530(3) 0.41198(13) 0.0649(5) Uani 1 1 d .
C1 C 0.5078(2) 0.4513(3) 0.37785(12) 0.0534(5) Uani 1 1 d .
C2 C 0.3419(3) 0.7783(3) 0.33571(18) 0.0753(6) Uani 1 1 d .
H2A H 0.3777 0.8334 0.4049 0.113 Uiso 1 1 calc R
H2B H 0.2191 0.8215 0.2944 0.113 Uiso 1 1 calc R
H2C H 0.4238 0.8283 0.3046 0.113 Uiso 1 1 calc R
C3 C 0.1773(3) 0.4411(4) 0.3044(2) 0.0788(6) Uani 1 1 d .
H3A H 0.1820 0.3314 0.2590 0.118 Uiso 1 1 calc R
H3B H 0.0784 0.5332 0.2674 0.118 Uiso 1 1 calc R
H3C H 0.1579 0.3840 0.3632 0.118 Uiso 1 1 calc R
C4 C 0.9253(2) 0.0847(2) 0.48250(14) 0.0586(5) Uani 1 1 d .
H2 H 0.762(3) 0.468(4) 0.4422(15) 0.070 Uiso 1 1 d .
H1 H 0.669(3) 0.687(3) 0.4149(16) 0.070 Uiso 1 1 d .
H9 H 0.657(5) 0.147(5) 0.412(2) 0.134(10) Uiso 1 1 d .

loop_
_atom_site_aniso_label
_atom_site_aniso_U_11
_atom_site_aniso_U_22
_atom_site_aniso_U_33
_atom_site_aniso_U_23
_atom_site_aniso_U_13
_atom_site_aniso_U_12
O1 0.0487(7) 0.0431(7) 0.1127(11) -0.0007(6) 0.0175(7) -0.0011(5)
O3 0.0456(8) 0.0430(7) 0.1160(11) -0.0050(6) 0.0161(7) 0.0009(5)
O4 0.0485(9) 0.0391(8) 0.224(2) -0.0016(9) 0.0127(10) 0.0014(6)
N1 0.0416(8) 0.0507(8) 0.0840(10) 0.0036(7) 0.0137(7) 0.0018(6)
N2 0.0445(8) 0.0434(8) 0.0962(11) -0.0009(7) 0.0152(7) -0.0003(7)
C1 0.0447(9) 0.0457(8) 0.0658(10) -0.0014(7) 0.0166(7) 0.0006(7)
C2 0.0624(12) 0.0544(11) 0.1020(15) 0.0085(9) 0.0234(11) 0.0132(8)
C3 0.0443(10) 0.0749(13) 0.1037(15) 0.0020(11) 0.0133(9) -0.0037(9)
C4 0.0470(10) 0.0411(8) 0.0849(12) -0.0011(7) 0.0222(8) -0.0009(7)

loop_
_atom_type_symbol
_atom_type_description
_atom_type_scat_dispersion_real
_atom_type_scat_dispersion_imag
_atom_type_scat_source
C C 0.0033 0.0016 'International Tables Vol C Tables 4.2.6.8 and 6.1.1.4'
H H 0.0000 0.0000 'International Tables Vol C Tables 4.2.6.8 and 6.1.1.4'
N N 0.0061 0.0033 'International Tables Vol C Tables 4.2.6.8 and 6.1.1.4'
O O 0.0106 0.0060 'International Tables Vol C Tables 4.2.6.8 and 6.1.1.4'

loop_
_geom_angle_atom_site_label_1
_geom_angle_atom_site_label_2
_geom_angle_atom_site_label_3
_geom_angle
_geom_angle_site_symmetry_3
C1 N1 C2 122.29(15) .
C1 N1 C3 119.66(17) .
C2 N1 C3 118.04(15) .
O1 C1 N2 121.17(15) .
O1 C1 N1 118.47(15) .
N2 C1 N1 120.36(17) .
O4 C4 O3 125.30(16) .
O4 C4 C4 120.03(18) 3_756
O3 C4 C4 114.67(17) 3_756

loop_
_geom_bond_atom_site_label_1
_geom_bond_atom_site_label_2
_geom_bond_distance
_geom_bond_site_symmetry_2
O1 C1 1.268(2) .
O3 C4 1.275(2) .
O4 C4 1.196(2) .
N1 C1 1.334(2) .
N1 C2 1.450(3) .
N1 C3 1.455(2) .
N2 C1 1.332(2) .
C4 C4 1.546(3) 3_756
